data_7243769
loop_
_publ_author_name
'Okayasu, Misaki'
'Kikkawa, Shoko'
'Hikawa, Hidemasa'
'Azumaya, Isao'

_publ_section_title
;
 Relationship between crystal shape and unit cell shape: crystal shape
 modification via co-crystallization toward SXRD-suitable crystals
;
_journal_issue 44
_journal_name_full CrystEngComm
_journal_page_first 7760
_journal_page_last 7770
_journal_paper_doi 10.1039/D1CE00897H
_journal_volume 23
_journal_year 2021
_chemical_formula_moiety 'C16 H12 F N O2 S'
_chemical_formula_sum 'C16 H12 F N O2 S'
_chemical_formula_weight 301.33
_space_group_crystal_system orthorhombic
_space_group_IT_number 61
_space_group_name_Hall '-P 2ac 2ab'
_space_group_name_H-M_alt 'P b c a'
_atom_sites_solution_hydrogens geom
_atom_sites_solution_primary direct
_atom_sites_solution_secondary difmap
_audit_update_record
;
2021-06-02 deposited with the CCDC.	2021-10-28 downloaded from the CCDC.
;
_cell_angle_alpha 90.0000
_cell_angle_beta 90.0000
_cell_angle_gamma 90.0000
_cell_formula_units_Z 8
_cell_length_a 11.5492(5)
_cell_length_b 7.5883(4)
_cell_length_c 31.0045(14)
_cell_measurement_reflns_used 6330
_cell_measurement_temperature 93
_cell_measurement_theta_max 29.16
_cell_measurement_theta_min 2.64
_cell_volume 2717.2(2)
_computing_cell_refinement 'CrysAlisPro 1.171.38.43 (Rigaku OD, 2015)'
_computing_data_collection 'CrysAlisPro 1.171.38.43 (Rigaku OD, 2015)'
_computing_data_reduction 'CrysAlisPro 1.171.38.43 (Rigaku OD, 2015)'
_computing_molecular_graphics 'CrystalStructure 4.3'
_computing_publication_material 'CrystalStructure 4.3 (Rigaku, 2019)'
_computing_structure_refinement 'SHELXL Version 2018/3 (Sheldrick, 2008)'
_computing_structure_solution 'SHELXT Version 2018/2 (Sheldrick, 2014)'
_diffrn_ambient_temperature 93
_diffrn_detector_area_resol_mean 5.811
_diffrn_measured_fraction_theta_full 0.999
_diffrn_measured_fraction_theta_max 0.995
_diffrn_measurement_device_type 'Rigaku XtaLAB P200'
_diffrn_measurement_method \w
_diffrn_radiation_type 'Mo K\a'
_diffrn_radiation_wavelength 0.71073
_diffrn_reflns_av_R_equivalents 0.0668
_diffrn_reflns_av_unetI/netI 0.0448
_diffrn_reflns_Laue_measured_fraction_full 0.999
_diffrn_reflns_Laue_measured_fraction_max 0.995
_diffrn_reflns_limit_h_max 14
_diffrn_reflns_limit_h_min -12
_diffrn_reflns_limit_k_max 9
_diffrn_reflns_limit_k_min -9
_diffrn_reflns_limit_l_max 39
_diffrn_reflns_limit_l_min -40
_diffrn_reflns_number 21952
_diffrn_reflns_point_group_measured_fraction_full 0.999
_diffrn_reflns_point_group_measured_fraction_max 0.995
_diffrn_reflns_theta_full 25.242
_diffrn_reflns_theta_max 27.493
_diffrn_reflns_theta_min 2.628
_diffrn_standards_number 0
_exptl_absorpt_coefficient_mu 0.253
_exptl_absorpt_correction_T_max 0.995
_exptl_absorpt_correction_T_min 0.749
_exptl_absorpt_correction_type multi-scan
_exptl_absorpt_process_details
;
CrysAlisPro 1.171.38.43 (Rigaku Oxford Diffraction, 2015)
Empirical absorption correction using spherical harmonics,
 implemented in SCALE3 ABSPACK scaling algorithm.
;
_exptl_crystal_colour colorless
_exptl_crystal_density_diffrn 1.473
_exptl_crystal_density_method 'not measured'
_exptl_crystal_description prism
_exptl_crystal_F_000 1248.00
_exptl_crystal_size_max 0.170
_exptl_crystal_size_mid 0.080
_exptl_crystal_size_min 0.020
_refine_diff_density_max 0.40
_refine_diff_density_min -0.42
_refine_ls_extinction_method none
_refine_ls_goodness_of_fit_ref 1.029
_refine_ls_hydrogen_treatment mixed
_refine_ls_number_parameters 194
_refine_ls_number_reflns 3091
_refine_ls_number_restraints 0
_refine_ls_R_factor_all 0.0557
_refine_ls_R_factor_gt 0.0385
_refine_ls_shift/su_max 0.000
_refine_ls_structure_factor_coef Fsqd
_refine_ls_weighting_details 'w = 1/[\s^2^(Fo^2^)+(0.0382P)^2^+1.5331P] where P=(Fo^2^+2Fc^2^)/3'
_refine_ls_weighting_scheme calc
_refine_ls_wR_factor_gt 0.0853
_refine_ls_wR_factor_ref 0.0907
_reflns_Friedel_coverage 0.000
_reflns_number_gt 2425
_reflns_number_total 3091
_reflns_threshold_expression F^2^>2.0\s(F^2^)
_cod_data_source_file d1ce00897h2.cif
_cod_data_source_block 14s86a14_cd13
_cod_depositor_comments 'Adding full bibliography for 7243759--7243776.cif.'
_cod_database_code 7243769

loop_
_space_group_symop_id
_space_group_symop_operation_xyz
1 +X,+Y,+Z
2 1/2+X,1/2-Y,-Z
3 -X,1/2+Y,1/2-Z
4 1/2-X,-Y,1/2+Z
5 -X,-Y,-Z
6 -1/2-X,-1/2+Y,+Z
7 +X,-1/2-Y,-1/2+Z
8 -1/2+X,+Y,-1/2-Z

loop_
_atom_site_label
_atom_site_type_symbol
_atom_site_fract_x
_atom_site_fract_y
_atom_site_fract_z
_atom_site_U_iso_or_equiv
_atom_site_adp_type
_atom_site_occupancy
_atom_site_site_symmetry_order
_atom_site_calc_flag
_atom_site_refinement_flags_posn
_atom_site_refinement_flags_adp
_atom_site_refinement_flags_occupancy
_atom_site_disorder_assembly
_atom_site_disorder_group
S1 S 0.62712(3) 0.40229(6) 0.40360(2) 0.01313(12) Uani 1 1 d . . . . .
F1 F 0.47306(9) -0.04161(15) 0.38102(3) 0.0246(3) Uani 1 1 d . . . . .
O1 O 0.73878(10) 0.40684(17) 0.38288(4) 0.0186(3) Uani 1 1 d . . . . .
O2 O 0.60271(10) 0.51964(17) 0.43865(4) 0.0187(3) Uani 1 1 d . . . . .
N1 N 0.61295(12) 0.2006(2) 0.42143(5) 0.0142(3) Uani 1 1 d . . . . .
C1 C 0.50522(14) 0.1469(2) 0.44017(5) 0.0130(3) Uani 1 1 d . . . . .
C2 C 0.46826(14) 0.2131(2) 0.47977(5) 0.0145(3) Uani 1 1 d . . . . .
H2 H 0.513884 0.297927 0.494584 0.017 Uiso 1 1 calc R U . . .
C3 C 0.36467(15) 0.1551(2) 0.49757(6) 0.0168(4) Uani 1 1 d . . . . .
H3 H 0.338892 0.202473 0.524257 0.020 Uiso 1 1 calc R U . . .
C4 C 0.29853(14) 0.0286(2) 0.47665(6) 0.0180(4) Uani 1 1 d . . . . .
H4 H 0.228307 -0.011397 0.489261 0.022 Uiso 1 1 calc R U . . .
C5 C 0.33475(15) -0.0400(2) 0.43730(6) 0.0172(4) Uani 1 1 d . . . . .
H5 H 0.290387 -0.127174 0.422806 0.021 Uiso 1 1 calc R U . . .
C6 C 0.43687(14) 0.0221(2) 0.41986(5) 0.0154(4) Uani 1 1 d . . . . .
C7 C 0.51891(13) 0.4379(2) 0.36407(5) 0.0129(3) Uani 1 1 d . . . . .
C8 C 0.53604(14) 0.3770(2) 0.32293(5) 0.0134(3) Uani 1 1 d . . . . .
H8 H 0.603057 0.309636 0.316335 0.016 Uiso 1 1 calc R U . . .
C9 C 0.45404(14) 0.4144(2) 0.29027(5) 0.0133(3) Uani 1 1 d . . . . .
C10 C 0.35178(14) 0.5103(2) 0.30132(5) 0.0152(4) Uani 1 1 d . . . . .
C11 C 0.33571(15) 0.5649(2) 0.34473(6) 0.0189(4) Uani 1 1 d . . . . .
H11 H 0.266826 0.625564 0.352488 0.023 Uiso 1 1 calc R U . . .
C12 C 0.41754(15) 0.5319(2) 0.37555(5) 0.0177(4) Uani 1 1 d . . . . .
H12 H 0.406537 0.571497 0.404322 0.021 Uiso 1 1 calc R U . . .
C13 C 0.27222(14) 0.5535(2) 0.26812(6) 0.0183(4) Uani 1 1 d . . . . .
H13 H 0.203245 0.615627 0.275034 0.022 Uiso 1 1 calc R U . . .
C14 C 0.29366(15) 0.5068(3) 0.22627(6) 0.0196(4) Uani 1 1 d . . . . .
H14 H 0.240493 0.539521 0.204306 0.024 Uiso 1 1 calc R U . . .
C15 C 0.39438(15) 0.4101(3) 0.21538(6) 0.0196(4) Uani 1 1 d . . . . .
H15 H 0.407851 0.376944 0.186268 0.024 Uiso 1 1 calc R U . . .
C16 C 0.47217(15) 0.3645(2) 0.24658(6) 0.0170(4) Uani 1 1 d . . . . .
H16 H 0.539143 0.298704 0.239033 0.020 Uiso 1 1 calc R U . . .
H1 H 0.6498(19) 0.129(3) 0.4059(7) 0.032(6) Uiso 1 1 d . . . . .

loop_
_atom_site_aniso_label
_atom_site_aniso_U_11
_atom_site_aniso_U_22
_atom_site_aniso_U_33
_atom_site_aniso_U_23
_atom_site_aniso_U_13
_atom_site_aniso_U_12
S1 0.0132(2) 0.0136(2) 0.0126(2) -0.00052(16) -0.00094(16) -0.00263(16)
F1 0.0279(6) 0.0280(6) 0.0178(5) -0.0095(5) 0.0052(4) -0.0058(5)
O1 0.0132(6) 0.0242(7) 0.0185(6) 0.0010(5) -0.0003(5) -0.0049(5)
O2 0.0247(6) 0.0165(7) 0.0149(6) -0.0040(5) -0.0016(5) -0.0035(5)
N1 0.0137(7) 0.0139(8) 0.0149(7) 0.0000(6) 0.0024(6) 0.0015(6)
C1 0.0133(8) 0.0112(8) 0.0145(8) 0.0037(6) -0.0009(6) 0.0023(6)
C2 0.0190(8) 0.0107(8) 0.0138(8) 0.0011(6) -0.0020(7) 0.0000(7)
C3 0.0221(9) 0.0135(9) 0.0148(8) 0.0015(7) 0.0029(7) 0.0034(7)
C4 0.0165(8) 0.0158(9) 0.0216(9) 0.0040(7) 0.0039(7) 0.0007(7)
C5 0.0178(8) 0.0146(9) 0.0191(8) 0.0003(7) -0.0034(7) -0.0015(7)
C6 0.0191(8) 0.0165(9) 0.0107(8) -0.0015(7) 0.0002(7) 0.0035(7)
C7 0.0132(8) 0.0108(8) 0.0146(8) 0.0031(6) -0.0005(6) -0.0023(6)
C8 0.0135(8) 0.0097(8) 0.0170(8) -0.0009(6) 0.0027(6) -0.0005(6)
C9 0.0143(8) 0.0100(8) 0.0157(8) 0.0005(6) 0.0007(7) -0.0031(6)
C10 0.0150(8) 0.0123(9) 0.0183(8) 0.0023(7) 0.0005(7) -0.0029(6)
C11 0.0146(8) 0.0188(10) 0.0234(9) -0.0012(7) 0.0024(7) 0.0044(7)
C12 0.0192(8) 0.0189(9) 0.0151(8) -0.0020(7) 0.0028(7) 0.0006(7)
C13 0.0142(8) 0.0148(9) 0.0258(9) 0.0029(7) -0.0034(7) -0.0015(7)
C14 0.0198(9) 0.0189(10) 0.0203(9) 0.0057(7) -0.0076(7) -0.0060(7)
C15 0.0248(9) 0.0209(10) 0.0132(8) -0.0003(7) -0.0013(7) -0.0097(8)
C16 0.0172(8) 0.0164(9) 0.0172(8) -0.0016(7) 0.0026(7) -0.0030(7)

loop_
_atom_type_symbol
_atom_type_description
_atom_type_scat_dispersion_real
_atom_type_scat_dispersion_imag
_atom_type_scat_source
C C 0.0033 0.0016
;
International Tables for Crystallography
(Vol. C, Tables 4.2.6.8 and 6.1.1.4)
;
H H 0.0000 0.0000
;
International Tables for Crystallography
(Vol. C, Table 6.1.1.4)
;
N N 0.0061 0.0033
;
International Tables for Crystallography
(Vol. C, Tables 4.2.6.8 and 6.1.1.4)
;
O O 0.0106 0.0060
;
International Tables for Crystallography
(Vol. C, Tables 4.2.6.8 and 6.1.1.4)
;
S S 0.1246 0.1234
;
International Tables for Crystallography
(Vol. C, Tables 4.2.6.8 and 6.1.1.4)
;
F F 0.0171 0.0103
;
International Tables for Crystallography
(Vol. C, Tables 4.2.6.8 and 6.1.1.4)
;

loop_
_geom_angle_atom_site_label_1
_geom_angle_atom_site_label_2
_geom_angle_atom_site_label_3
_geom_angle
_geom_angle_site_symmetry_1
_geom_angle_site_symmetry_3
_geom_angle_publ_flag
O2 S1 O1 119.95(7) . . ?
O2 S1 N1 107.79(8) . . ?
O1 S1 N1 105.22(8) . . ?
O2 S1 C7 106.92(8) . . ?
O1 S1 C7 108.61(7) . . ?
N1 S1 C7 107.83(7) . . ?
C1 N1 S1 119.35(12) . . ?
C1 N1 H1 119.3(16) . . ?
S1 N1 H1 111.1(16) . . ?
C6 C1 C2 118.22(15) . . ?
C6 C1 N1 120.35(15) . . ?
C2 C1 N1 121.39(15) . . ?
C3 C2 C1 119.96(16) . . ?
C3 C2 H2 120.0 . . ?
C1 C2 H2 120.0 . . ?
C4 C3 C2 120.51(16) . . ?
C4 C3 H3 119.7 . . ?
C2 C3 H3 119.7 . . ?
C3 C4 C5 120.20(16) . . ?
C3 C4 H4 119.9 . . ?
C5 C4 H4 119.9 . . ?
C6 C5 C4 118.24(16) . . ?
C6 C5 H5 120.9 . . ?
C4 C5 H5 120.9 . . ?
F1 C6 C5 119.14(15) . . ?
F1 C6 C1 118.02(15) . . ?
C5 C6 C1 122.85(15) . . ?
C8 C7 C12 121.52(15) . . ?
C8 C7 S1 119.38(12) . . ?
C12 C7 S1 119.09(13) . . ?
C7 C8 C9 120.10(15) . . ?
C7 C8 H8 120.0 . . ?
C9 C8 H8 120.0 . . ?
C8 C9 C16 121.98(15) . . ?
C8 C9 C10 118.93(15) . . ?
C16 C9 C10 119.06(15) . . ?
C13 C10 C11 122.38(16) . . ?
C13 C10 C9 118.64(15) . . ?
C11 C10 C9 118.93(15) . . ?
C12 C11 C10 121.22(16) . . ?
C12 C11 H11 119.4 . . ?
C10 C11 H11 119.4 . . ?
C11 C12 C7 119.22(16) . . ?
C11 C12 H12 120.4 . . ?
C7 C12 H12 120.4 . . ?
C14 C13 C10 120.75(16) . . ?
C14 C13 H13 119.6 . . ?
C10 C13 H13 119.6 . . ?
C13 C14 C15 120.61(16) . . ?
C13 C14 H14 119.7 . . ?
C15 C14 H14 119.7 . . ?
C16 C15 C14 120.21(16) . . ?
C16 C15 H15 119.9 . . ?
C14 C15 H15 119.9 . . ?
C15 C16 C9 120.71(16) . . ?
C15 C16 H16 119.6 . . ?
C9 C16 H16 119.6 . . ?

loop_
_geom_bond_atom_site_label_1
_geom_bond_atom_site_label_2
_geom_bond_distance
_geom_bond_site_symmetry_2
_geom_bond_publ_flag
S1 O2 1.4330(12) . ?
S1 O1 1.4413(12) . ?
S1 N1 1.6355(15) . ?
S1 C7 1.7714(16) . ?
F1 C6 1.3634(19) . ?
N1 C1 1.432(2) . ?
N1 H1 0.84(2) . ?
C1 C6 1.384(2) . ?
C1 C2 1.394(2) . ?
C2 C3 1.389(2) . ?
C2 H2 0.9500 . ?
C3 C4 1.388(3) . ?
C3 H3 0.9500 . ?
C4 C5 1.391(2) . ?
C4 H4 0.9500 . ?
C5 C6 1.380(2) . ?
C5 H5 0.9500 . ?
C7 C8 1.371(2) . ?
C7 C12 1.416(2) . ?
C8 C9 1.415(2) . ?
C8 H8 0.9500 . ?
C9 C16 1.422(2) . ?
C9 C10 1.429(2) . ?
C10 C13 1.418(2) . ?
C10 C11 1.420(2) . ?
C11 C12 1.367(2) . ?
C11 H11 0.9500 . ?
C12 H12 0.9500 . ?
C13 C14 1.368(3) . ?
C13 H13 0.9500 . ?
C14 C15 1.416(3) . ?
C14 H14 0.9500 . ?
C15 C16 1.365(2) . ?
C15 H15 0.9500 . ?
C16 H16 0.9500 . ?

loop_
_geom_hbond_atom_site_label_D
_geom_hbond_atom_site_label_H
_geom_hbond_atom_site_label_A
_geom_hbond_site_symmetry_D
_geom_hbond_site_symmetry_H
_geom_hbond_site_symmetry_A
_geom_hbond_distance_DA
_geom_hbond_distance_DH
_geom_hbond_distance_HA
_geom_hbond_angle_DHA
_geom_hbond_publ_flag
N1 H1 F1 . . . 2.7491(18) 0.84(2) 2.54(2) 95.5(17) no
N1 H1 O1 . . 6_755 3.0544(19) 0.84(2) 2.24(2) 164(2) no

loop_
_geom_torsion_atom_site_label_1
_geom_torsion_atom_site_label_2
_geom_torsion_atom_site_label_3
_geom_torsion_atom_site_label_4
_geom_torsion
_geom_torsion_site_symmetry_1
_geom_torsion_site_symmetry_2
_geom_torsion_site_symmetry_3
_geom_torsion_site_symmetry_4
_geom_torsion_publ_flag
O2 S1 N1 C1 57.04(14) . . . . ?
O1 S1 N1 C1 -173.86(12) . . . . ?
C7 S1 N1 C1 -58.08(14) . . . . ?
S1 N1 C1 C6 113.15(16) . . . . ?
S1 N1 C1 C2 -69.18(19) . . . . ?
C6 C1 C2 C3 -0.7(2) . . . . ?
N1 C1 C2 C3 -178.42(15) . . . . ?
C1 C2 C3 C4 1.4(3) . . . . ?
C2 C3 C4 C5 -0.8(3) . . . . ?
C3 C4 C5 C6 -0.4(3) . . . . ?
C4 C5 C6 F1 -179.11(15) . . . . ?
C4 C5 C6 C1 1.1(3) . . . . ?
C2 C1 C6 F1 179.66(14) . . . . ?
N1 C1 C6 F1 -2.6(2) . . . . ?
C2 C1 C6 C5 -0.6(3) . . . . ?
N1 C1 C6 C5 177.20(15) . . . . ?
O2 S1 C7 C8 163.81(13) . . . . ?
O1 S1 C7 C8 33.04(16) . . . . ?
N1 S1 C7 C8 -80.50(15) . . . . ?
O2 S1 C7 C12 -14.98(16) . . . . ?
O1 S1 C7 C12 -145.75(14) . . . . ?
N1 S1 C7 C12 100.71(14) . . . . ?
C12 C7 C8 C9 2.9(2) . . . . ?
S1 C7 C8 C9 -175.83(12) . . . . ?
C7 C8 C9 C16 175.55(16) . . . . ?
C7 C8 C9 C10 -2.4(2) . . . . ?
C8 C9 C10 C13 177.49(15) . . . . ?
C16 C9 C10 C13 -0.5(2) . . . . ?
C8 C9 C10 C11 0.0(2) . . . . ?
C16 C9 C10 C11 -177.98(16) . . . . ?
C13 C10 C11 C12 -175.49(17) . . . . ?
C9 C10 C11 C12 1.9(3) . . . . ?
C10 C11 C12 C7 -1.4(3) . . . . ?
C8 C7 C12 C11 -1.0(3) . . . . ?
S1 C7 C12 C11 177.74(14) . . . . ?
C11 C10 C13 C14 176.44(17) . . . . ?
C9 C10 C13 C14 -1.0(3) . . . . ?
C10 C13 C14 C15 1.7(3) . . . . ?
C13 C14 C15 C16 -0.9(3) . . . . ?
C14 C15 C16 C9 -0.6(3) . . . . ?
C8 C9 C16 C15 -176.64(16) . . . . ?
C10 C9 C16 C15 1.3(3) . . . . ?
